data_2236972
loop_
_publ_author_name
'Choi, Hong Dae'
'Seo, Pil Ja'
'Lee, Uk'

_publ_section_title
;
 3-Ethylsulfinyl-2-(3-fluorophenyl)-5,6-methylenedioxy-1-benzofuran
;
_journal_coeditor_code MW2094
_journal_issue 12
_journal_name_full 'Acta Crystallographica Section E'
_journal_page_first o3339
_journal_paper_doi 10.1107/S1600536812044832
_journal_volume 68
_journal_year 2012
_chemical_formula_iupac 'C17 H13 F O4 S'
_chemical_formula_moiety 'C17 H13 F O4 S'
_chemical_formula_sum 'C17 H13 F O4 S'
_chemical_formula_weight 332.33
_chemical_melting_point 408
_chemical_name_common
;
12-Ethylsulfinyl-11-(3-fluorophenyl)-4,6,10-
trioxatricyclo[7.3.0.0^3,7^]dodeca-1,3(7),8,11-tetraene
;
_chemical_name_systematic
;
3-Ethylsulfinyl-2-(3-fluorophenyl)-5,6-methylenedioxy-1-benzofuran
;
_space_group_IT_number 14
_symmetry_cell_setting monoclinic
_symmetry_space_group_name_Hall '-P 2ybc'
_symmetry_space_group_name_H-M 'P 1 21/c 1'
_atom_sites_solution_hydrogens difmap
_atom_sites_solution_primary direct
_atom_sites_solution_secondary difmap
_cell_angle_alpha 90.00
_cell_angle_beta 102.9490(10)
_cell_angle_gamma 90.00
_cell_formula_units_Z 4
_cell_length_a 8.8516(2)
_cell_length_b 21.8221(4)
_cell_length_c 7.7228(2)
_cell_measurement_reflns_used 6139
_cell_measurement_temperature 173(2)
_cell_measurement_theta_max 28.23
_cell_measurement_theta_min 2.86
_cell_volume 1453.80(6)
_computing_cell_refinement '<i>SAINT</i> (Bruker, 2009)'
_computing_data_collection '<i>APEX2</i> (Bruker, 2009)'
_computing_data_reduction '<i>SAINT</i> (Bruker, 2009)'
_computing_molecular_graphics '<i>ORTEP-3</i> (Farrugia, 1997) and <i>DIAMOND</i> (Brandenburg, 1998)'
_computing_publication_material '<i>SHELXL97</i> (Sheldrick, 2008)'
_computing_structure_refinement '<i>SHELXL97</i> (Sheldrick, 2008)'
_computing_structure_solution '<i>SHELXS97</i> (Sheldrick, 2008)'
_diffrn_ambient_temperature 173(2)
_diffrn_detector_area_resol_mean 10.0
_diffrn_measured_fraction_theta_full 0.997
_diffrn_measured_fraction_theta_max 0.997
_diffrn_measurement_device_type 'Bruker SMART APEXII CCD'
_diffrn_measurement_method '\f and \w scans'
_diffrn_radiation_monochromator 'graphite multilayer'
_diffrn_radiation_source 'rotating anode'
_diffrn_radiation_type MoK\a
_diffrn_radiation_wavelength 0.71073
_diffrn_reflns_av_R_equivalents 0.0253
_diffrn_reflns_av_sigmaI/netI 0.0236
_diffrn_reflns_limit_h_max 11
_diffrn_reflns_limit_h_min -11
_diffrn_reflns_limit_k_max 27
_diffrn_reflns_limit_k_min -29
_diffrn_reflns_limit_l_max 10
_diffrn_reflns_limit_l_min -10
_diffrn_reflns_number 14376
_diffrn_reflns_theta_full 28.26
_diffrn_reflns_theta_max 28.26
_diffrn_reflns_theta_min 1.87
_diffrn_standards_number 0
_exptl_absorpt_coefficient_mu 0.252
_exptl_absorpt_correction_T_max 0.9366
_exptl_absorpt_correction_T_min 0.9080
_exptl_absorpt_correction_type multi-scan
_exptl_absorpt_process_details '(<i>SADABS</i>; Bruker, 2009)'
_exptl_crystal_colour colourless
_exptl_crystal_density_diffrn 1.518
_exptl_crystal_density_method 'not measured'
_exptl_crystal_description block
_exptl_crystal_F_000 688
_exptl_crystal_size_max 0.39
_exptl_crystal_size_mid 0.29
_exptl_crystal_size_min 0.26
_refine_diff_density_max 0.448
_refine_diff_density_min -0.352
_refine_ls_extinction_method none
_refine_ls_goodness_of_fit_ref 1.023
_refine_ls_hydrogen_treatment constr
_refine_ls_matrix_type full
_refine_ls_number_parameters 209
_refine_ls_number_reflns 3600
_refine_ls_number_restraints 0
_refine_ls_restrained_S_all 1.023
_refine_ls_R_factor_all 0.0434
_refine_ls_R_factor_gt 0.0378
_refine_ls_shift/su_max 0.001
_refine_ls_shift/su_mean 0.000
_refine_ls_structure_factor_coef Fsqd
_refine_ls_weighting_details 'calc w=1/[\s^2^(Fo^2^)+(0.0488P)^2^+0.7371P] where P=(Fo^2^+2Fc^2^)/3'
_refine_ls_weighting_scheme calc
_refine_ls_wR_factor_gt 0.0970
_refine_ls_wR_factor_ref 0.1011
_reflns_number_gt 3131
_reflns_number_total 3600
_reflns_threshold_expression I>2\s(I)
_cod_data_source_file mw2094.cif
_cod_data_source_block I
_cod_original_sg_symbol_H-M 'P 21/c'
_cod_database_code 2236972
_cod_database_fobs_code 2236972

loop_
_symmetry_equiv_pos_as_xyz
'x, y, z'
'-x, y+1/2, -z+1/2'
'-x, -y, -z'
'x, -y-1/2, z-1/2'

loop_
_atom_site_type_symbol
_atom_site_label
_atom_site_fract_x
_atom_site_fract_y
_atom_site_fract_z
_atom_site_U_iso_or_equiv
_atom_site_adp_type
_atom_site_calc_flag
_atom_site_refinement_flags
_atom_site_occupancy
_atom_site_symmetry_multiplicity
S S1 0.20748(4) 0.653717(15) 0.40724(5) 0.02313(11) Uani d . 1 2
F F1 -0.09845(13) 0.46852(5) 0.11643(15) 0.0452(3) Uani d . 1 2
O O1 0.44774(12) 0.52350(4) 0.70767(14) 0.0247(2) Uani d . 1 2
O O2 0.76433(15) 0.73096(6) 0.93233(18) 0.0424(3) Uani d . 1 2
O O3 0.86160(15) 0.64201(6) 1.07899(18) 0.0431(3) Uani d . 1 2
O O4 0.18119(13) 0.70803(5) 0.51487(16) 0.0341(3) Uani d . 1 2
C C1 0.33826(16) 0.60530(6) 0.55117(19) 0.0215(3) Uani d . 1 2
C C2 0.47112(16) 0.62662(6) 0.68258(18) 0.0222(3) Uani d . 1 2
C C3 0.54231(17) 0.68385(7) 0.7276(2) 0.0252(3) Uani d . 1 2
H H3 0.5037 0.7207 0.6683 0.030 Uiso calc R 1 2
C C4 0.67160(18) 0.68235(7) 0.8635(2) 0.0271(3) Uani d . 1 2
C C5 0.72968(17) 0.62887(7) 0.9530(2) 0.0278(3) Uani d . 1 2
C C6 0.66316(17) 0.57266(7) 0.9140(2) 0.0271(3) Uani d . 1 2
H H6 0.7020 0.5362 0.9755 0.033 Uiso calc R 1 2
C C7 0.53247(16) 0.57424(6) 0.77457(19) 0.0229(3) Uani d . 1 2
C C8 0.32896(16) 0.54330(6) 0.57115(19) 0.0223(3) Uani d . 1 2
C C9 0.8859(2) 0.70603(8) 1.0666(2) 0.0403(4) Uani d . 1 2
H H9A 0.9872 0.7137 1.0365 0.048 Uiso calc R 1 2
H H9B 0.8866 0.7259 1.1821 0.048 Uiso calc R 1 2
C C10 0.22658(16) 0.49448(6) 0.48447(19) 0.0225(3) Uani d . 1 2
C C11 0.10942(17) 0.50551(7) 0.3331(2) 0.0257(3) Uani d . 1 2
H H11 0.0948 0.5451 0.2812 0.031 Uiso calc R 1 2
C C12 0.01626(18) 0.45741(7) 0.2619(2) 0.0274(3) Uani d . 1 2
C C13 0.03117(18) 0.39881(7) 0.3285(2) 0.0292(3) Uani d . 1 2
H H13 -0.0358 0.3668 0.2743 0.035 Uiso calc R 1 2
C C14 0.14759(19) 0.38828(7) 0.4776(2) 0.0314(3) Uani d . 1 2
H H14 0.1613 0.3483 0.5272 0.038 Uiso calc R 1 2
C C15 0.24452(18) 0.43523(7) 0.5557(2) 0.0280(3) Uani d . 1 2
H H15 0.3238 0.4272 0.6583 0.034 Uiso calc R 1 2
C C16 0.33604(19) 0.67847(7) 0.2700(2) 0.0306(3) Uani d . 1 2
H H16A 0.2947 0.7164 0.2061 0.037 Uiso calc R 1 2
H H16B 0.4390 0.6880 0.3462 0.037 Uiso calc R 1 2
C C17 0.3535(2) 0.62964(10) 0.1369(3) 0.0450(4) Uani d . 1 2
H H17A 0.3961 0.5923 0.2000 0.068 Uiso calc R 1 2
H H17B 0.4237 0.6443 0.0642 0.068 Uiso calc R 1 2
H H17C 0.2519 0.6206 0.0600 0.068 Uiso calc R 1 2

loop_
_atom_site_aniso_label
_atom_site_aniso_U_11
_atom_site_aniso_U_22
_atom_site_aniso_U_33
_atom_site_aniso_U_12
_atom_site_aniso_U_13
_atom_site_aniso_U_23
S1 0.02202(18) 0.01839(17) 0.02712(19) 0.00208(12) 0.00156(13) 0.00075(13)
F1 0.0445(6) 0.0362(5) 0.0436(6) -0.0053(4) -0.0138(5) -0.0012(4)
O1 0.0256(5) 0.0197(5) 0.0266(5) 0.0015(4) 0.0013(4) 0.0023(4)
O2 0.0397(7) 0.0311(6) 0.0465(7) -0.0092(5) -0.0113(6) -0.0031(5)
O3 0.0365(7) 0.0404(7) 0.0419(7) -0.0063(5) -0.0133(5) 0.0026(5)
O4 0.0370(6) 0.0226(5) 0.0417(7) 0.0079(4) 0.0069(5) -0.0049(5)
C1 0.0206(6) 0.0208(6) 0.0233(6) 0.0025(5) 0.0050(5) 0.0011(5)
C2 0.0216(6) 0.0227(7) 0.0226(7) 0.0025(5) 0.0056(5) -0.0009(5)
C3 0.0261(7) 0.0212(7) 0.0278(7) 0.0020(5) 0.0046(6) -0.0011(5)
C4 0.0264(7) 0.0257(7) 0.0288(7) -0.0023(6) 0.0051(6) -0.0037(6)
C5 0.0225(7) 0.0342(8) 0.0248(7) -0.0003(6) 0.0011(6) -0.0010(6)
C6 0.0262(7) 0.0271(7) 0.0264(7) 0.0040(6) 0.0021(6) 0.0047(6)
C7 0.0233(7) 0.0211(7) 0.0241(7) 0.0002(5) 0.0051(5) 0.0000(5)
C8 0.0219(6) 0.0220(7) 0.0225(7) 0.0022(5) 0.0041(5) 0.0007(5)
C9 0.0382(9) 0.0403(9) 0.0363(9) -0.0093(8) -0.0048(7) -0.0005(7)
C10 0.0241(7) 0.0196(6) 0.0253(7) 0.0001(5) 0.0086(5) -0.0007(5)
C11 0.0279(7) 0.0212(7) 0.0278(7) 0.0001(5) 0.0058(6) -0.0005(5)
C12 0.0271(7) 0.0274(7) 0.0270(7) 0.0003(6) 0.0045(6) -0.0030(6)
C13 0.0319(8) 0.0242(7) 0.0333(8) -0.0058(6) 0.0111(6) -0.0059(6)
C14 0.0391(9) 0.0202(7) 0.0360(8) -0.0007(6) 0.0106(7) 0.0017(6)
C15 0.0308(7) 0.0236(7) 0.0289(7) 0.0009(6) 0.0050(6) 0.0031(6)
C16 0.0310(8) 0.0296(8) 0.0301(8) -0.0033(6) 0.0046(6) 0.0080(6)
C17 0.0486(11) 0.0550(12) 0.0347(9) -0.0016(9) 0.0162(8) -0.0018(8)

loop_
_atom_type_symbol
_atom_type_description
_atom_type_scat_dispersion_real
_atom_type_scat_dispersion_imag
_atom_type_scat_source
C C 0.0033 0.0016 'International Tables Vol C Tables 4.2.6.8 and 6.1.1.4'
H H 0.0000 0.0000 'International Tables Vol C Tables 4.2.6.8 and 6.1.1.4'
O O 0.0106 0.0060 'International Tables Vol C Tables 4.2.6.8 and 6.1.1.4'
F F 0.0171 0.0103 'International Tables Vol C Tables 4.2.6.8 and 6.1.1.4'
S S 0.1246 0.1234 'International Tables Vol C Tables 4.2.6.8 and 6.1.1.4'

loop_
_geom_angle_atom_site_label_1
_geom_angle_atom_site_label_2
_geom_angle_atom_site_label_3
_geom_angle
O4 S1 C1 106.63(7)
O4 S1 C16 106.65(7)
C1 S1 C16 97.95(7)
C7 O1 C8 107.07(10)
C4 O2 C9 105.97(13)
C5 O3 C9 105.99(13)
C8 C1 C2 107.41(12)
C8 C1 S1 128.05(11)
C2 C1 S1 124.35(11)
C7 C2 C3 120.10(13)
C7 C2 C1 104.88(12)
C3 C2 C1 135.01(13)
C4 C3 C2 114.80(13)
C4 C3 H3 122.6
C2 C3 H3 122.6
C3 C4 O2 127.07(14)
C3 C4 C5 123.50(14)
O2 C4 C5 109.43(13)
C6 C5 O3 126.94(14)
C6 C5 C4 123.35(14)
O3 C5 C4 109.70(14)
C5 C6 C7 113.02(13)
C5 C6 H6 123.5
C7 C6 H6 123.5
O1 C7 C2 110.68(12)
O1 C7 C6 124.09(12)
C2 C7 C6 125.22(13)
C1 C8 O1 109.95(12)
C1 C8 C10 135.85(13)
O1 C8 C10 114.20(12)
O3 C9 O2 108.90(13)
O3 C9 H9A 109.9
O2 C9 H9A 109.9
O3 C9 H9B 109.9
O2 C9 H9B 109.9
H9A C9 H9B 108.3
C11 C10 C15 118.99(13)
C11 C10 C8 121.69(13)
C15 C10 C8 119.32(13)
C12 C11 C10 118.03(14)
C12 C11 H11 121.0
C10 C11 H11 121.0
F1 C12 C11 117.79(14)
F1 C12 C13 117.90(13)
C11 C12 C13 124.31(14)
C12 C13 C14 117.26(14)
C12 C13 H13 121.4
C14 C13 H13 121.4
C13 C14 C15 120.90(14)
C13 C14 H14 119.5
C15 C14 H14 119.5
C14 C15 C10 120.50(14)
C14 C15 H15 119.8
C10 C15 H15 119.8
C17 C16 S1 111.26(12)
C17 C16 H16A 109.4
S1 C16 H16A 109.4
C17 C16 H16B 109.4
S1 C16 H16B 109.4
H16A C16 H16B 108.0
C16 C17 H17A 109.5
C16 C17 H17B 109.5
H17A C17 H17B 109.5
C16 C17 H17C 109.5
H17A C17 H17C 109.5
H17B C17 H17C 109.5

loop_
_geom_bond_atom_site_label_1
_geom_bond_atom_site_label_2
_geom_bond_distance
S1 O4 1.4954(11)
S1 C1 1.7651(14)
S1 C16 1.8029(16)
F1 C12 1.3568(18)
O1 C7 1.3717(17)
O1 C8 1.3809(16)
O2 C4 1.3733(18)
O2 C9 1.424(2)
O3 C5 1.3724(18)
O3 C9 1.420(2)
C1 C8 1.366(2)
C1 C2 1.4473(19)
C2 C7 1.3905(19)
C2 C3 1.407(2)
C3 C4 1.369(2)
C3 H3 0.9500
C4 C5 1.395(2)
C5 C6 1.365(2)
C6 C7 1.393(2)
C6 H6 0.9500
C8 C10 1.4602(19)
C9 H9A 0.9900
C9 H9B 0.9900
C10 C11 1.399(2)
C10 C15 1.400(2)
C11 C12 1.372(2)
C11 H11 0.9500
C12 C13 1.373(2)
C13 C14 1.381(2)
C13 H13 0.9500
C14 C15 1.385(2)
C14 H14 0.9500
C15 H15 0.9500
C16 C17 1.513(3)
C16 H16A 0.9900
C16 H16B 0.9900
C17 H17A 0.9800
C17 H17B 0.9800
C17 H17C 0.9800

loop_
_geom_hbond_atom_site_label_D
_geom_hbond_atom_site_label_H
_geom_hbond_atom_site_label_A
_geom_hbond_site_symmetry_A
_geom_hbond_distance_DH
_geom_hbond_distance_HA
_geom_hbond_distance_DA
_geom_hbond_angle_DHA
C9 H9A O4 4_676 0.99 2.45 3.314(2) 145
C9 H9B O2 4_576 0.99 2.59 3.519(3) 156
C16 H16A O4 4_575 0.99 2.29 3.2689(19) 169
C6 H6 F1 1_656 0.95 2.37 3.2532(18) 154
C17 H17B Cg1 1_554 0.98 2.74 3.642(3) 153

loop_
_geom_torsion_atom_site_label_1
_geom_torsion_atom_site_label_2
_geom_torsion_atom_site_label_3
_geom_torsion_atom_site_label_4
_geom_torsion
O4 S1 C1 C8 134.07(14)
C16 S1 C1 C8 -115.83(15)
O4 S1 C1 C2 -40.34(14)
C16 S1 C1 C2 69.76(13)
C8 C1 C2 C7 -0.34(16)
S1 C1 C2 C7 175.05(11)
C8 C1 C2 C3 178.82(16)
S1 C1 C2 C3 -5.8(2)
C7 C2 C3 C4 0.3(2)
C1 C2 C3 C4 -178.78(16)
C2 C3 C4 O2 178.99(15)
C2 C3 C4 C5 -0.4(2)
C9 O2 C4 C3 -178.18(17)
C9 O2 C4 C5 1.29(19)
C9 O3 C5 C6 178.63(17)
C9 O3 C5 C4 -0.03(19)
C3 C4 C5 C6 0.0(3)
O2 C4 C5 C6 -179.54(15)
C3 C4 C5 O3 178.68(15)
O2 C4 C5 O3 -0.81(19)
O3 C5 C6 C7 -177.91(15)
C4 C5 C6 C7 0.6(2)
C8 O1 C7 C2 -0.45(16)
C8 O1 C7 C6 -179.59(14)
C3 C2 C7 O1 -178.82(13)
C1 C2 C7 O1 0.49(16)
C3 C2 C7 C6 0.3(2)
C1 C2 C7 C6 179.62(14)
C5 C6 C7 O1 178.29(14)
C5 C6 C7 C2 -0.7(2)
C2 C1 C8 O1 0.08(16)
S1 C1 C8 O1 -175.09(10)
C2 C1 C8 C10 -179.64(16)
S1 C1 C8 C10 5.2(3)
C7 O1 C8 C1 0.22(16)
C7 O1 C8 C10 180.00(12)
C5 O3 C9 O2 0.8(2)
C4 O2 C9 O3 -1.3(2)
C1 C8 C10 C11 5.9(3)
O1 C8 C10 C11 -173.83(13)
C1 C8 C10 C15 -173.27(17)
O1 C8 C10 C15 7.0(2)
C15 C10 C11 C12 0.5(2)
C8 C10 C11 C12 -178.70(14)
C10 C11 C12 F1 179.18(13)
C10 C11 C12 C13 -0.6(2)
F1 C12 C13 C14 -179.45(14)
C11 C12 C13 C14 0.3(2)
C12 C13 C14 C15 0.1(2)
C13 C14 C15 C10 -0.2(2)
C11 C10 C15 C14 -0.1(2)
C8 C10 C15 C14 179.08(14)
O4 S1 C16 C17 -172.19(12)
C1 S1 C16 C17 77.73(13)
